data_8104527
loop_
_publ_author_name
'Effenberger, H.'
'Fuess, H.'
'Muller, G.'
'Vogt, T.'

_publ_section_title
;
 Crystal structure and hydrogen bonding in Li/H-exchanged petalite,
 HAlSi4O10
;
_journal_name_full 'Zeitschrift fur Kristallographie'
_journal_page_first 27
_journal_page_last 40
_journal_paper_doi 10.1524/zkri.1991.197.14.27
_journal_volume 197
_journal_year 1991
_chemical_formula_sum 'Al H O10 Si4'
_chemical_formula_weight 300.325
_space_group_IT_number 1
_symmetry_cell_setting triclinic
_symmetry_Int_Tables_number 1
_symmetry_space_group_name_Hall 'P 1'
_symmetry_space_group_name_H-M 'P 1'
_cell_angle_alpha 93.0(1)
_cell_angle_beta 113.1(1)
_cell_angle_gamma 90.1(1)
_cell_formula_units_Z 1
_cell_length_a 5.867(3)
_cell_length_b 4.927(3)
_cell_length_c 7.524(4)
_cell_volume 199.7(2)
_diffrn_ambient_temperature 293
_diffrn_radiation_probe x-ray
_diffrn_radiation_type MoK\a
_diffrn_radiation_wavelength 0.71069
_exptl_absorpt_coefficient_mu 0.79
_exptl_crystal_density_diffrn 2.49
_exptl_crystal_F_000 150
_refine_ls_number_parameters 133
_refine_ls_number_reflns 1011
_refine_ls_R_factor_gt 0.053
_refine_ls_wR_factor_gt 0.045
_cod_data_source_file Z-Krist-1991-197-27-40.cif
_cod_data_source_block HAlSi4O18
_cod_depositor_comments
;
Hydrogen aton located in the short O...O contact
O4A-O6B from Rietveld refinement of neutron powder data.
Origin fixed by the Si1a coordinates
;
_cod_original_formula_sum 'H Al O10 Si4'
_cod_database_code 8104527

loop_
_symmetry_equiv_pos_site_id
_symmetry_equiv_pos_as_xyz
1 x,y,z

loop_
_atom_site_label
_atom_site_type_symbol
_atom_site_thermal_displace_type
_atom_site_fract_x
_atom_site_fract_y
_atom_site_fract_z
_atom_site_occupancy
_atom_site_U_iso_or_equiv
_atom_site_calc_flag
_atom_site_refinement_flags
_atom_site_disorder_assembly
_atom_site_disorder_group
Si1A Si Uiso -0.00450 0.51480 0.29100 1.000 0.0098 . . . .
Si1B Si Uiso 0.0019(3) 0.4855(4) 0.7036(3) 1.000 0.0103 . . . .
Si2A Si Uiso 0.3124(3) 0.0279(4) 0.3252(3) 1.000 0.0108 . . . .
Si2B Si Uiso 0.7194(3) -0.0019(3) 0.7385(3) 1.000 0.0102 . . . .
Al Al Uiso 0.5094(4) 0.7581(4) 0.0139(3) 1.000 0.0127 . . . .
O1 O Uiso 0.9535(12) 0.4304(11) 0.4800(9) 1.000 0.0206 . . . .
O2 O Uiso 0.4888(10) 0.0844(10) 0.5517(7) 1.000 0.0175 . . . .
O3A O Uiso 0.1860(9) 0.3115(10) 0.2501(8) 1.000 0.0160 . . . .
O3B O Uiso 0.7913(11) 0.6906(10) 0.7158(10) 1.000 0.0234 . . . .
O4A O Uiso 0.7307(9) 0.4926(9) 0.1043(8) 1.000 0.0140 . . . .
O4B O Uiso 0.2716(10) 0.5978(11) 0.8276(9) 1.000 0.0197 . . . .
O5A O Uiso 0.0893(10) 0.8242(9) 0.3128(10) 1.000 0.0192 . . . .
O5B O Uiso 0.9506(9) 0.2024(9) 0.7797(8) 1.000 0.0145 . . . .
O6A O Uiso 0.4582(10) -0.0848(11) 0.2019(9) 1.000 0.0206 . . . .
O6B O Uiso 0.6418(9) 0.0204(9) 0.9272(8) 1.000 0.0137 . . . .

loop_
_geom_angle_atom_site_label_1
_geom_angle_atom_site_label_2
_geom_angle_atom_site_label_3
_geom_angle
_geom_angle_site_symmetry_1
_geom_angle_site_symmetry_2
_geom_angle_site_symmetry_3
_geom_angle_publ_flag
O3A Si1A O5A 111.36 . . . yes
O1 Si1A O3A 109.90 1_455 . . yes
O3A Si1A O4A 108.73 . . 1_455 yes
O1 Si1A O5A 111.34 1_455 . . yes
O4A Si1A O5A 106.27 1_455 . . yes
O1 Si1A O4A 109.12 1_455 . 1_455 yes
O1 Si1B O4B 112.4(4) 1_455 . . yes
O3B Si1B O4B 112.3(3) 1_455 . . yes
O4B Si1B O5B 111.0(3) . . 1_455 yes
O1 Si1B O3B 107.8(4) 1_455 . 1_455 yes
O1 Si1B O5B 107.0(3) 1_455 . 1_455 yes
O3B Si1B O5B 106.1(3) 1_455 . 1_455 yes
O2 Si2A O3A 106.4(3) . . . yes
O2 Si2A O6A 112.7(4) . . . yes
O2 Si2A O5A 107.5(4) . . 1_545 yes
O3A Si2A O6A 111.3(3) . . . yes
O3A Si2A O5A 106.0(3) . . 1_545 yes
O5A Si2A O6A 112.5(3) 1_545 . . yes
O2 Si2B O5B 109.6(3) . . . yes
O2 Si2B O6B 108.8(3) . . . yes
O2 Si2B O3B 111.8(3) . . 1_545 yes
O5B Si2B O6B 108.5(3) . . . yes
O3B Si2B O5B 111.3(3) 1_545 . . yes
O3B Si2B O6B 106.7(3) 1_545 . . yes
O4A Al O4B 103.5(3) . . 1_554 yes
O4A Al O6B 109.8(3) . . 1_564 yes
O4A Al O6A 109.2(3) . . 1_565 yes
O4B Al O6B 110.3(3) 1_554 . 1_564 yes
O4B Al O6A 120.0(4) 1_554 . 1_565 yes
O6A Al O6B 104.0(3) 1_565 . 1_564 yes
Si1A O1 Si1B 149.94 1_655 . 1_655 yes
Si2A O2 Si2B 149.0(4) . . . yes
Si1A O3A Si2A 137.58 . . . yes
Si1B O3B Si2B 146.4(5) 1_655 . 1_565 yes
Si1A O4A Al 127.44 1_655 . . yes
Si1B O4B Al 159.1(5) . . 1_556 yes
Si1A O5A Si2A 145.87 . . 1_565 yes
Si1B O5B Si2B 137.6(4) 1_655 . . yes
Si2A O6A Al 159.1(5) . . 1_545 yes
Si2B O6B Al 127.2(3) . . 1_546 yes

loop_
_geom_bond_atom_site_label_1
_geom_bond_atom_site_label_2
_geom_bond_distance
_geom_bond_site_symmetry_1
_geom_bond_site_symmetry_2
_geom_bond_publ_flag
Si1A O3A 1.6089 . . yes
Si1A O5A 1.5980 . . yes
Si1A O1 1.6101 . 1_455 yes
Si1A O4A 1.6339 . 1_455 yes
Si1B O4B 1.570(7) . . yes
Si1B O1 1.601(7) . 1_455 yes
Si1B O3B 1.625(7) . 1_455 yes
Si1B O5B 1.607(5) . 1_455 yes
Si2A O2 1.618(5) . . yes
Si2A O3A 1.606(6) . . yes
Si2A O6A 1.572(7) . . yes
Si2A O5A 1.618(6) . 1_545 yes
Si2B O2 1.600(6) . . yes
Si2B O5B 1.607(6) . . yes
Si2B O6B 1.651(6) . . yes
Si2B O3B 1.592(6) . 1_545 yes
Al O4A 1.807(6) . . yes
Al O4B 1.697(7) . 1_554 yes
Al O6B 1.784(6) . 1_564 yes
Al O6A 1.706(7) . 1_565 yes

loop_
_geom_torsion_atom_site_label_1
_geom_torsion_atom_site_label_2
_geom_torsion_atom_site_label_3
_geom_torsion_atom_site_label_4
_geom_torsion
_geom_torsion_site_symmetry_1
_geom_torsion_site_symmetry_2
_geom_torsion_site_symmetry_3
_geom_torsion_site_symmetry_4
_geom_torsion_publ_flag
O5A Si1A O3A Si2A 135.13 . . . . no
O1 Si1A O3A Si2A 11.27 1_455 . . . no
O4A Si1A O3A Si2A -108.11 1_455 . . . no
O3A Si1A O5A Si2A -6.19 . . . 1_565 no
O1 Si1A O5A Si2A 116.84 1_455 . . 1_565 no
O4A Si1A O5A Si2A -124.44 1_455 . . 1_565 no
O3A Si1A O1 Si1B 105.53 . . 1_455 . no
O5A Si1A O1 Si1B -18.35 . . 1_455 . no
O4A Si1A O1 Si1B -135.34 1_455 . 1_455 . no
O3A Si1A O4A Al -148.42 . . 1_455 1_455 no
O5A Si1A O4A Al -28.44 . . 1_455 1_455 no
O1 Si1B O4B Al 158.4(10) 1_455 . . 1_556 no
O3B Si1B O4B Al 36.6(12) 1_455 . . 1_556 no
O5B Si1B O4B Al -81.9(11) 1_455 . . 1_556 no
O4B Si1B O1 Si1A -36.63 . . 1_455 . no
O3B Si1B O1 Si1A 87.65 1_455 . 1_455 . no
O5B Si1B O1 Si1A -158.68 1_455 . 1_455 . no
O4B Si1B O5B Si2B 172.4(5) . . 1_455 1_455 no
O3A Si2A O2 Si2B -158.4(7) . . . . no
O6A Si2A O2 Si2B -36.1(9) . . . . no
O5A Si2A O2 Si2B 88.4(8) 1_545 . . . no
O2 Si2A O3A Si1A -64.80 . . . . no
O6A Si2A O3A Si1A 172.04 . . . . no
O5A Si2A O3A Si1A 49.43 1_545 . . . no
O2 Si2A O6A Al 160.6(10) . . . 1_545 no
O3A Si2A O6A Al -79.9(11) . . . 1_545 no
O5A Si2A O6A Al 38.9(12) 1_545 . . 1_545 no
O2 Si2A O5A Si1A -92.26 . . 1_545 1_545 no
O3A Si2A O5A Si1A 154.24 . . 1_545 1_545 no
O6A Si2A O5A Si1A 32.37 . . 1_545 1_545 no
O5B Si2B O2 Si2A 105.4(8) . . . . no
O6B Si2B O2 Si2A -136.0(7) . . . . no
O3B Si2B O2 Si2A -18.5(9) 1_545 . . . no
O2 Si2B O5B Si1B 10.1(6) . . . 1_655 no
O6B Si2B O5B Si1B -108.7(5) . . . 1_655 no
O3B Si2B O5B Si1B 134.2(5) 1_545 . . 1_655 no
O2 Si2B O6B Al 91.4(4) . . . 1_546 no
O5B Si2B O6B Al -149.4(4) . . . 1_546 no
O3B Si2B O6B Al -29.3(5) 1_545 . . 1_546 no
O4B Al O4A Si1A -176.93 1_554 . . 1_655 no
O6B Al O4A Si1A 65.38 1_564 . . 1_655 no
O6A Al O4A Si1A -47.99 1_565 . . 1_655 no
O4A Al O4B Si1B 120.3(11) . . 1_554 1_554 no
O4A Al O6B Si2B 66.6(5) . . 1_564 1_564 no
O4A Al O6A Si2A -124.2(11) . . 1_565 1_565 no
